data_7233735
loop_
_publ_author_name
'Kai Feng'
'Lei Kang'
'Zheshuai Lin'
'Jiyong Yao'
'Yicheng Wu'

_publ_section_title
;
 Noncentrosymmetric chalcohalide NaBa4Ge3S10Cl with large band gap and IR
 NLO response
;
_journal_name_full 'Journal of Materials Chemistry C'
_journal_page_first 4590
_journal_page_last 4596
_journal_paper_doi 10.1039/C4TC00060A
_journal_volume 2
_journal_year 2014
_chemical_formula_sum 'Ba4 Cl Ge3 Na S10'
_chemical_formula_weight 1146.17
_space_group_IT_number 173
_space_group_name_Hall 'P 6c'
_space_group_name_H-M_alt 'P 63'
_symmetry_cell_setting hexagonal
_symmetry_space_group_name_H-M 'P 63'
_atom_sites_solution_hydrogens none
_atom_sites_solution_primary direct
_atom_sites_solution_secondary difmap
_cell_angle_alpha 90.00
_cell_angle_beta 90.00
_cell_angle_gamma 120.00
_cell_formula_units_Z 2
_cell_length_a 9.7653(2)
_cell_length_b 9.7653(2)
_cell_length_c 12.0581(3)
_cell_measurement_reflns_used 1597
_cell_measurement_temperature 293(2)
_cell_measurement_theta_max 26.7060
_cell_measurement_theta_min 4.1420
_cell_volume 995.82(4)
_computing_cell_refinement 'CrystalClear (Rigaku Inc., 2008)'
_computing_data_collection 'CrystalClear (Rigaku Inc., 2008)'
_computing_data_reduction 'CrystalClear (Rigaku Inc., 2008)'
_computing_molecular_graphics 'SHELXL-97 (Sheldrick, 1997)'
_computing_publication_material Diamond
_computing_structure_refinement 'SHELXL-97 (Sheldrick, 1997)'
_computing_structure_solution 'SHELXS-97 (Sheldrick, 1990)'
_diffrn_ambient_temperature 293(2)
_diffrn_detector_area_resol_mean 28.5714
_diffrn_measured_fraction_theta_full 0.998
_diffrn_measured_fraction_theta_max 0.998
_diffrn_measurement_device_type 'Rigaku AFC10 diffractometer'
_diffrn_measurement_method dtprofit.ref
_diffrn_radiation_monochromator 'Graphite Monochromator'
_diffrn_radiation_source 'Rotating Anode'
_diffrn_radiation_type MoK\a
_diffrn_radiation_wavelength 0.71073
_diffrn_reflns_av_R_equivalents 0.0319
_diffrn_reflns_av_sigmaI/netI 0.0443
_diffrn_reflns_limit_h_max 7
_diffrn_reflns_limit_h_min -11
_diffrn_reflns_limit_k_max 11
_diffrn_reflns_limit_k_min -9
_diffrn_reflns_limit_l_max 14
_diffrn_reflns_limit_l_min -12
_diffrn_reflns_number 2775
_diffrn_reflns_theta_full 25.09
_diffrn_reflns_theta_max 25.09
_diffrn_reflns_theta_min 2.94
_exptl_absorpt_coefficient_mu 13.427
_exptl_absorpt_correction_T_max 0.12
_exptl_absorpt_correction_T_min 0.03
_exptl_absorpt_correction_type numerical
_exptl_absorpt_process_details 'face indexed'
_exptl_crystal_colour colorless
_exptl_crystal_density_diffrn 3.823
_exptl_crystal_density_meas ?
_exptl_crystal_density_method 'not measured'
_exptl_crystal_description chip
_exptl_crystal_F_000 1016
_exptl_crystal_size_max 0.120
_exptl_crystal_size_mid 0.105
_exptl_crystal_size_min 0.085
_refine_diff_density_max 1.593
_refine_diff_density_min -1.630
_refine_diff_density_rms 0.283
_refine_ls_abs_structure_details 'Flack H D (1983), Acta Cryst. A39, 876-881'
_refine_ls_abs_structure_Flack 0.06(4)
_refine_ls_extinction_method none
_refine_ls_goodness_of_fit_ref 0.948
_refine_ls_hydrogen_treatment none
_refine_ls_matrix_type full
_refine_ls_number_parameters 58
_refine_ls_number_reflns 1048
_refine_ls_number_restraints 1
_refine_ls_restrained_S_all 0.948
_refine_ls_R_factor_all 0.0456
_refine_ls_R_factor_gt 0.0424
_refine_ls_shift/su_max 0.000
_refine_ls_shift/su_mean 0.000
_refine_ls_structure_factor_coef Fsqd
_refine_ls_weighting_details 'calc w=1/[\s^2^(Fo^2^)+(0.1000P)^2^+0.0000P] where P=(Fo^2^+2Fc^2^)/3'
_refine_ls_weighting_scheme calc
_refine_ls_wR_factor_gt 0.1189
_refine_ls_wR_factor_ref 0.1245
_reflns_number_gt 978
_reflns_number_total 1048
_reflns_threshold_expression >2sigma(I)
_cod_data_source_file J-Mater-Chem-C2014-2-4590.cif
_cod_data_source_block 81
_cod_depositor_comments
;
The following automatic conversions were performed:

data item '_exptl_crystal_density_meas' value 'not measured' was
changed to '?' -- the value is perceived as not measured.

Automatic conversion script
Id: cif_fix_values 6909 2019-04-08 15:41:33Z antanas 
;
_cod_original_cell_volume 995.82(6)
_cod_original_sg_symbol_H-M P63
_cod_database_code 7233735

loop_
_symmetry_equiv_pos_as_xyz
'x, y, z'
'-y, x-y, z'
'-x+y, -x, z'
'-x, -y, z+1/2'
'y, -x+y, z+1/2'
'x-y, x, z+1/2'

loop_
_atom_site_label
_atom_site_type_symbol
_atom_site_fract_x
_atom_site_fract_y
_atom_site_fract_z
_atom_site_U_iso_or_equiv
_atom_site_adp_type
_atom_site_occupancy
_atom_site_symmetry_multiplicity
_atom_site_calc_flag
_atom_site_refinement_flags
_atom_site_disorder_assembly
_atom_site_disorder_group
Ba1 Ba 0.33938(11) 0.08300(11) 0.00631(10) 0.0357(4) Uani 1 1 d . . .
Ba2 Ba 0.3333 0.6667 0.18794(12) 0.0220(4) Uani 1 3 d S . .
Na Na 0.0000 0.0000 0.2505(11) 0.042(3) Uani 1 3 d S . .
Ge Ge 0.44669(13) 0.11848(13) 0.34107(11) 0.0125(3) Uani 1 1 d . . .
S1 S 0.4523(4) 0.3380(4) 0.2756(3) 0.0209(8) Uani 1 1 d . . .
S2 S 0.3350(4) 0.4231(4) 0.0179(3) 0.0240(8) Uani 1 1 d . . .
S3 S 0.0671(4) 0.3164(4) 0.2500(3) 0.0199(8) Uani 1 1 d . . .
S4 S 0.3333 0.6667 0.4437(6) 0.0280(15) Uani 1 3 d S . .
Cl1 Cl 0.0000 0.0000 0.9996(9) 0.0407(19) Uani 1 3 d S . .

loop_
_atom_site_aniso_label
_atom_site_aniso_U_11
_atom_site_aniso_U_22
_atom_site_aniso_U_33
_atom_site_aniso_U_23
_atom_site_aniso_U_13
_atom_site_aniso_U_12
Ba1 0.0335(6) 0.0358(6) 0.0378(6) 0.0061(5) 0.0071(5) 0.0173(4)
Ba2 0.0246(5) 0.0246(5) 0.0168(7) 0.000 0.000 0.0123(3)
Na 0.042(4) 0.042(4) 0.042(7) 0.000 0.000 0.0209(19)
Ge 0.0112(6) 0.0121(6) 0.0141(8) -0.0050(5) -0.0034(5) 0.0058(5)
S1 0.0178(16) 0.0178(16) 0.0275(19) -0.0011(13) -0.0090(14) 0.0091(14)
S2 0.045(2) 0.0227(17) 0.0111(17) -0.0037(14) 0.0031(15) 0.0217(16)
S3 0.0191(18) 0.0199(18) 0.024(2) 0.0072(14) 0.0139(13) 0.0119(14)
S4 0.031(2) 0.031(2) 0.023(4) 0.000 0.000 0.0153(12)
Cl1 0.0207(18) 0.0207(18) 0.081(6) 0.000 0.000 0.0104(9)

loop_
_atom_type_symbol
_atom_type_description
_atom_type_scat_dispersion_real
_atom_type_scat_dispersion_imag
_atom_type_scat_source
Na Na 0.0362 0.0249 'International Tables Vol C Tables 4.2.6.8 and 6.1.1.4'
S S 0.1246 0.1234 'International Tables Vol C Tables 4.2.6.8 and 6.1.1.4'
Cl Cl 0.1484 0.1585 'International Tables Vol C Tables 4.2.6.8 and 6.1.1.4'
Ge Ge 0.1547 1.8001 'International Tables Vol C Tables 4.2.6.8 and 6.1.1.4'
Ba Ba -0.3244 2.2819 'International Tables Vol C Tables 4.2.6.8 and 6.1.1.4'

loop_
_geom_angle_atom_site_label_1
_geom_angle_atom_site_label_2
_geom_angle_atom_site_label_3
_geom_angle
_geom_angle_site_symmetry_1
_geom_angle_site_symmetry_3
S4 Ba1 Cl1 143.16(10) 4_664 1_554
S4 Ba1 S3 122.82(14) 4_664 3
Cl1 Ba1 S3 83.5(2) 1_554 3
S4 Ba1 S2 74.82(7) 4_664 .
Cl1 Ba1 S2 73.01(7) 1_554 .
S3 Ba1 S2 106.19(9) 3 .
S4 Ba1 S1 87.49(12) 4_664 5_554
Cl1 Ba1 S1 97.77(17) 1_554 5_554
S3 Ba1 S1 124.89(8) 3 5_554
S2 Ba1 S1 127.01(9) . 5_554
S4 Ba1 S2 72.88(6) 4_664 2_655
Cl1 Ba1 S2 141.81(7) 1_554 2_655
S3 Ba1 S2 80.78(9) 3 2_655
S2 Ba1 S2 144.97(10) . 2_655
S1 Ba1 S2 64.67(9) 5_554 2_655
S4 Ba1 S3 72.10(12) 4_664 5_554
Cl1 Ba1 S3 77.62(18) 1_554 5_554
S3 Ba1 S3 160.37(11) 3 5_554
S2 Ba1 S3 63.09(8) . 5_554
S1 Ba1 S3 63.97(8) 5_554 5_554
S2 Ba1 S3 117.72(8) 2_655 5_554
S4 Ba1 S2 142.08(8) 4_664 3
Cl1 Ba1 S2 69.86(6) 1_554 3
S3 Ba1 S2 64.24(9) 3 3
S2 Ba1 S2 142.42(10) . 3
S1 Ba1 S2 64.85(8) 5_554 3
S2 Ba1 S2 71.96(11) 2_655 3
S3 Ba1 S2 113.17(9) 5_554 3
S4 Ba1 Na 138.81(13) 4_664 .
Cl1 Ba1 Na 46.1(2) 1_554 .
S3 Ba1 Na 42.17(13) 3 .
S2 Ba1 Na 76.20(7) . .
S1 Ba1 Na 133.59(11) 5_554 .
S2 Ba1 Na 122.10(11) 2_655 .
S3 Ba1 Na 118.33(13) 5_554 .
S2 Ba1 Na 74.11(7) 3 .
S4 Ba1 Na 112.41(15) 4_664 4_554
Cl1 Ba1 Na 44.3(2) 1_554 4_554
S3 Ba1 Na 124.22(13) 3 4_554
S2 Ba1 Na 79.97(7) . 4_554
S1 Ba1 Na 61.25(12) 5_554 4_554
S2 Ba1 Na 125.14(11) 2_655 4_554
S3 Ba1 Na 40.73(11) 5_554 4_554
S2 Ba1 Na 77.74(7) 3 4_554
Na Ba1 Na 90.406(19) . 4_554
S4 Ba1 Ba2 112.29(6) 4_664 1_545
Cl1 Ba1 Ba2 104.52(10) 1_554 1_545
S3 Ba1 Ba2 43.83(6) 3 1_545
S2 Ba1 Ba2 149.09(8) . 1_545
S1 Ba1 Ba2 83.87(6) 5_554 1_545
S2 Ba1 Ba2 43.20(6) 2_655 1_545
S3 Ba1 Ba2 147.60(6) 5_554 1_545
S2 Ba1 Ba2 43.13(6) 3 1_545
Na Ba1 Ba2 80.51(7) . 1_545
Na Ba1 Ba2 120.53(3) 4_554 1_545
S4 Ba1 Ba2 38.37(13) 4_664 4_664
Cl1 Ba1 Ba2 118.72(18) 1_554 4_664
S3 Ba1 Ba2 157.75(7) 3 4_664
S2 Ba1 Ba2 82.18(7) . 4_664
S1 Ba1 Ba2 56.28(6) 5_554 4_664
S2 Ba1 Ba2 80.95(6) 2_655 4_664
S3 Ba1 Ba2 41.43(5) 5_554 4_664
S2 Ba1 Ba2 121.07(7) 3 4_664
Na Ba1 Ba2 156.65(8) . 4_664
Na Ba1 Ba2 77.09(12) 4_554 4_664
Ba2 Ba1 Ba2 122.82(2) 1_545 4_664
S4 Ba2 S2 130.66(7) . 3_565
S4 Ba2 S2 130.66(7) . 2_665
S2 Ba2 S2 82.14(10) 3_565 2_665
S4 Ba2 S2 130.66(7) . .
S2 Ba2 S2 82.14(10) 3_565 .
S2 Ba2 S2 82.14(10) 2_665 .
S4 Ba2 S3 76.40(7) . 3_565
S2 Ba2 S3 69.55(9) 3_565 3_565
S2 Ba2 S3 86.39(10) 2_665 3_565
S2 Ba2 S3 150.66(10) . 3_565
S4 Ba2 S3 76.40(7) . .
S2 Ba2 S3 86.39(10) 3_565 .
S2 Ba2 S3 150.66(10) 2_665 .
S2 Ba2 S3 69.55(9) . .
S3 Ba2 S3 114.65(5) 3_565 .
S4 Ba2 S3 76.40(7) . 2_665
S2 Ba2 S3 150.66(10) 3_565 2_665
S2 Ba2 S3 69.55(9) 2_665 2_665
S2 Ba2 S3 86.39(10) . 2_665
S3 Ba2 S3 114.65(5) 3_565 2_665
S3 Ba2 S3 114.65(5) . 2_665
S4 Ba2 Ba1 118.48(2) . 2
S2 Ba2 Ba1 49.10(6) 3_565 2
S2 Ba2 Ba1 110.85(8) 2_665 2
S2 Ba2 Ba1 50.70(7) . 2
S3 Ba2 Ba1 110.33(6) 3_565 2
S3 Ba2 Ba1 44.21(7) . 2
S3 Ba2 Ba1 134.89(7) 2_665 2
S4 Ba2 Ba1 118.48(2) . 1_565
S2 Ba2 Ba1 50.70(7) 3_565 1_565
S2 Ba2 Ba1 49.10(6) 2_665 1_565
S2 Ba2 Ba1 110.85(8) . 1_565
S3 Ba2 Ba1 44.21(7) 3_565 1_565
S3 Ba2 Ba1 134.89(7) . 1_565
S3 Ba2 Ba1 110.33(6) 2_665 1_565
Ba1 Ba2 Ba1 99.14(3) 2 1_565
S4 Ba2 Ba1 118.48(2) . 3_665
S2 Ba2 Ba1 110.85(8) 3_565 3_665
S2 Ba2 Ba1 50.70(7) 2_665 3_665
S2 Ba2 Ba1 49.10(6) . 3_665
S3 Ba2 Ba1 134.89(7) 3_565 3_665
S3 Ba2 Ba1 110.33(6) . 3_665
S3 Ba2 Ba1 44.21(7) 2_665 3_665
Ba1 Ba2 Ba1 99.14(3) 2 3_665
Ba1 Ba2 Ba1 99.14(3) 1_565 3_665
S4 Ba2 Ba1 37.015(17) . 4_665
S2 Ba2 Ba1 146.47(7) 3_565 4_665
S2 Ba2 Ba1 94.35(7) 2_665 4_665
S2 Ba2 Ba1 130.64(7) . 4_665
S3 Ba2 Ba1 76.96(6) 3_565 4_665
S3 Ba2 Ba1 109.69(8) . 4_665
S3 Ba2 Ba1 47.59(7) 2_665 4_665
Ba1 Ba2 Ba1 153.88(3) 2 4_665
Ba1 Ba2 Ba1 102.687(12) 1_565 4_665
Ba1 Ba2 Ba1 91.427(18) 3_665 4_665
S4 Ba2 Ba1 37.015(17) . 5_565
S2 Ba2 Ba1 94.35(7) 3_565 5_565
S2 Ba2 Ba1 130.64(7) 2_665 5_565
S2 Ba2 Ba1 146.47(7) . 5_565
S3 Ba2 Ba1 47.59(7) 3_565 5_565
S3 Ba2 Ba1 76.96(6) . 5_565
S3 Ba2 Ba1 109.69(8) 2_665 5_565
Ba1 Ba2 Ba1 102.687(12) 2 5_565
Ba1 Ba2 Ba1 91.427(18) 1_565 5_565
Ba1 Ba2 Ba1 153.88(3) 3_665 5_565
Ba1 Ba2 Ba1 62.85(3) 4_665 5_565
S3 Na S3 120.000(3) 2 .
S3 Na S3 120.000(3) 2 3
S3 Na S3 120.000(3) . 3
S3 Na Cl1 90.1(3) 2 4_554
S3 Na Cl1 90.1(3) . 4_554
S3 Na Cl1 90.1(3) 3 4_554
S3 Na Cl1 89.9(3) 2 1_554
S3 Na Cl1 89.9(3) . 1_554
S3 Na Cl1 89.9(3) 3 1_554
Cl1 Na Cl1 180.000(1) 4_554 1_554
S3 Na Ba1 49.71(17) 2 3
S3 Na Ba1 125.7(3) . 3
S3 Na Ba1 93.3(2) 3 3
Cl1 Na Ba1 134.53(13) 4_554 3
Cl1 Na Ba1 45.47(13) 1_554 3
S3 Na Ba1 93.3(2) 2 2
S3 Na Ba1 49.71(17) . 2
S3 Na Ba1 125.7(3) 3 2
Cl1 Na Ba1 134.53(13) 4_554 2
Cl1 Na Ba1 45.47(13) 1_554 2
Ba1 Na Ba1 76.2(2) 3 2
S3 Na Ba1 125.7(3) 2 .
S3 Na Ba1 93.3(2) . .
S3 Na Ba1 49.71(17) 3 .
Cl1 Na Ba1 134.53(13) 4_554 .
Cl1 Na Ba1 45.47(13) 1_554 .
Ba1 Na Ba1 76.2(2) 3 .
Ba1 Na Ba1 76.2(2) 2 .
S3 Na Ba1 129.2(4) 2 6
S3 Na Ba1 55.25(17) . 6
S3 Na Ba1 86.7(2) 3 6
Cl1 Na Ba1 44.13(13) 4_554 6
Cl1 Na Ba1 135.87(13) 1_554 6
Ba1 Na Ba1 178.7(3) 3 6
Ba1 Na Ba1 104.788(15) 2 6
Ba1 Na Ba1 104.788(15) . 6
S3 Na Ba1 86.7(2) 2 5
S3 Na Ba1 129.2(4) . 5
S3 Na Ba1 55.25(17) 3 5
Cl1 Na Ba1 44.13(13) 4_554 5
Cl1 Na Ba1 135.87(13) 1_554 5
Ba1 Na Ba1 104.788(15) 3 5
Ba1 Na Ba1 178.7(3) 2 5
Ba1 Na Ba1 104.788(15) . 5
Ba1 Na Ba1 74.2(2) 6 5
S3 Na Ba1 55.25(17) 2 4
S3 Na Ba1 86.7(2) . 4
S3 Na Ba1 129.2(4) 3 4
Cl1 Na Ba1 44.13(13) 4_554 4
Cl1 Na Ba1 135.87(13) 1_554 4
Ba1 Na Ba1 104.788(15) 3 4
Ba1 Na Ba1 104.788(15) 2 4
Ba1 Na Ba1 178.7(3) . 4
Ba1 Na Ba1 74.2(2) 6 4
Ba1 Na Ba1 74.2(2) 5 4
S2 Ge S3 113.42(15) 5 3
S2 Ge S1 115.30(14) 5 .
S3 Ge S1 101.87(13) 3 .
S2 Ge S1 112.31(14) 5 2_655
S3 Ge S1 104.68(14) 3 2_655
S1 Ge S1 108.24(18) . 2_655
Ge S1 Ge 108.78(15) . 3_665
Ge S1 Ba1 88.34(12) . 6
Ge S1 Ba1 89.11(12) 3_665 6
Ge S2 Ba2 123.59(14) 6_554 .
Ge S2 Ba1 94.67(11) 6_554 .
Ba2 S2 Ba1 141.74(13) . .
Ge S2 Ba1 88.57(12) 6_554 3_665
Ba2 S2 Ba1 87.69(8) . 3_665
Ba1 S2 Ba1 94.62(10) . 3_665
Ge S2 Ba1 85.44(11) 6_554 2
Ba2 S2 Ba1 86.17(8) . 2
Ba1 S2 Ba1 97.20(9) . 2
Ba1 S2 Ba1 167.14(12) 3_665 2
Ge S3 Na 108.32(19) 2 .
Ge S3 Ba2 108.47(13) 2 .
Na S3 Ba2 142.73(16) . .
Ge S3 Ba1 98.97(13) 2 2
Na S3 Ba1 88.1(3) . 2
Ba2 S3 Ba1 91.96(9) . 2
Ge S3 Ba1 88.75(12) 2 6
Na S3 Ba1 84.0(3) . 6
Ba2 S3 Ba1 90.98(9) . 6
Ba1 S3 Ba1 170.41(12) 2 6
Ba1 S4 Ba1 113.86(10) 5_565 4_665
Ba1 S4 Ba1 113.86(10) 5_565 6
Ba1 S4 Ba1 113.86(10) 4_665 6
Ba1 S4 Ba2 104.61(13) 5_565 .
Ba1 S4 Ba2 104.61(13) 4_665 .
Ba1 S4 Ba2 104.61(13) 6 .
Ba1 Cl1 Ba1 119.928(19) 3_556 1_556
Ba1 Cl1 Ba1 119.928(19) 3_556 2_556
Ba1 Cl1 Ba1 119.928(19) 1_556 2_556
Ba1 Cl1 Na 91.5(2) 3_556 4
Ba1 Cl1 Na 91.5(2) 1_556 4
Ba1 Cl1 Na 91.5(2) 2_556 4
Ba1 Cl1 Na 88.5(2) 3_556 1_556
Ba1 Cl1 Na 88.5(2) 1_556 1_556
Ba1 Cl1 Na 88.5(2) 2_556 1_556
Na Cl1 Na 180.000(5) 4 1_556

loop_
_geom_bond_atom_site_label_1
_geom_bond_atom_site_label_2
_geom_bond_distance
_geom_bond_site_symmetry_2
Ba1 S4 2.991(2) 4_664
Ba1 Cl1 2.9935(9) 1_554
Ba1 S3 3.204(4) 3
Ba1 S2 3.346(3) .
Ba1 S1 3.380(4) 5_554
Ba1 S2 3.474(4) 2_655
Ba1 S3 3.550(4) 5_554
Ba1 S2 3.561(4) 3
Ba1 Na 4.198(10) .
Ba1 Na 4.298(10) 4_554
Ba1 Ba2 4.5923(12) 1_545
Ba1 Ba2 4.8078(16) 4_664
Ba2 S4 3.084(7) .
Ba2 S2 3.146(3) 3_565
Ba2 S2 3.146(3) 2_665
Ba2 S2 3.146(3) .
Ba2 S3 3.182(3) 3_565
Ba2 S3 3.182(3) .
Ba2 S3 3.182(3) 2_665
Ba2 Ba1 4.5923(12) 2
Ba2 Ba1 4.5923(12) 1_565
Ba2 Ba1 4.5923(12) 3_665
Ba2 Ba1 4.8078(16) 4_665
Ba2 Ba1 4.8078(16) 5_565
Na S3 2.820(3) 2
Na S3 2.820(3) .
Na S3 2.820(3) 3
Na Cl1 3.004(17) 4_554
Na Cl1 3.025(17) 1_554
Na Ba1 4.198(10) 3
Na Ba1 4.198(10) 2
Na Ba1 4.298(10) 6
Na Ba1 4.298(10) 5
Na Ba1 4.298(10) 4
Ge S2 2.149(4) 5
Ge S3 2.171(3) 3
Ge S1 2.259(3) .
Ge S1 2.265(3) 2_655
S1 Ge 2.265(3) 3_665
S1 Ba1 3.380(4) 6
S2 Ge 2.149(4) 6_554
S2 Ba1 3.474(4) 3_665
S2 Ba1 3.561(4) 2
S3 Ge 2.171(3) 2
S3 Ba1 3.204(4) 2
S3 Ba1 3.550(4) 6
S4 Ba1 2.991(2) 5_565
S4 Ba1 2.991(2) 4_665
S4 Ba1 2.991(2) 6
Cl1 Ba1 2.9935(10) 3_556
Cl1 Ba1 2.9935(9) 1_556
Cl1 Ba1 2.9935(9) 2_556
Cl1 Na 3.004(17) 4
Cl1 Na 3.025(17) 1_556
